data_7153984
loop_
_publ_author_name
'Wang, Shuo'
'Aston, Karl'
'Koeller, Kevin J.'
'Harris, G. Davis'
'Rath, Nigam P.'
'Bashkin, James K.'
'Wilson, W. David'

_publ_section_title
;
 Modulation of DNA-polyamide interaction by \b-alanine substitutions: a
 study of positional effects on binding affinity, kinetics and
 thermodynamics.
;
_journal_issue 38
_journal_name_full 'Organic &amp; biomolecular chemistry'
_journal_page_first 7523
_journal_page_last 7536
_journal_paper_doi 10.1039/c4ob01456a
_journal_volume 12
_journal_year 2014
_chemical_formula_moiety 'C15 H23 N3 O5, 0.5(C4 H8 O2)'
_chemical_formula_sum 'C17 H27 N3 O6'
_chemical_formula_weight 369.42
_space_group_IT_number 14
_symmetry_cell_setting monoclinic
_symmetry_space_group_name_Hall '-P 2yn'
_symmetry_space_group_name_H-M 'P 1 21/n 1'
_atom_sites_solution_hydrogens geom
_atom_sites_solution_primary direct
_atom_sites_solution_secondary difmap
_audit_creation_method SHELXL-97
_cell_angle_alpha 90.00
_cell_angle_beta 104.836(4)
_cell_angle_gamma 90.00
_cell_formula_units_Z 4
_cell_length_a 12.2285(9)
_cell_length_b 8.4147(6)
_cell_length_c 18.9773(15)
_cell_measurement_reflns_used 8763
_cell_measurement_temperature 100(2)
_cell_measurement_theta_max 25.71
_cell_measurement_theta_min 2.22
_cell_volume 1887.6(2)
_computing_cell_refinement 'Bruker SAINT'
_computing_data_collection 'Bruker APEX2'
_computing_data_reduction 'Bruker SAINT'
_computing_molecular_graphics 'Bruker SHELXTL'
_computing_publication_material 'Bruker SHELXTL'
_computing_structure_refinement 'SHELXL-97 (Sheldrick, 2008)'
_computing_structure_solution 'SHELXS-97 (Sheldrick, 2008)'
_diffrn_ambient_temperature 100(2)
_diffrn_measured_fraction_theta_full 1.000
_diffrn_measured_fraction_theta_max 0.994
_diffrn_measurement_device_type 'Bruker APEX-II CCD'
_diffrn_measurement_method '\f and \w scans'
_diffrn_radiation_monochromator graphite
_diffrn_radiation_source 'fine-focus sealed tube'
_diffrn_radiation_type MoK\a
_diffrn_radiation_wavelength 0.71073
_diffrn_reflns_av_R_equivalents 0.0703
_diffrn_reflns_av_sigmaI/netI 0.0325
_diffrn_reflns_limit_h_max 15
_diffrn_reflns_limit_h_min -15
_diffrn_reflns_limit_k_max 10
_diffrn_reflns_limit_k_min -10
_diffrn_reflns_limit_l_max 24
_diffrn_reflns_limit_l_min -24
_diffrn_reflns_number 63224
_diffrn_reflns_theta_full 25.00
_diffrn_reflns_theta_max 27.23
_diffrn_reflns_theta_min 1.79
_exptl_absorpt_coefficient_mu 0.099
_exptl_absorpt_correction_T_max 0.9918
_exptl_absorpt_correction_T_min 0.9643
_exptl_absorpt_correction_type multi-scan
_exptl_absorpt_process_details 'sadabs v2008/1'
_exptl_crystal_colour colourless
_exptl_crystal_density_diffrn 1.300
_exptl_crystal_density_meas ?
_exptl_crystal_density_method 'not measured'
_exptl_crystal_description rectangular
_exptl_crystal_F_000 792
_exptl_crystal_size_max 0.37
_exptl_crystal_size_mid 0.23
_exptl_crystal_size_min 0.08
_refine_diff_density_max 0.232
_refine_diff_density_min -0.238
_refine_diff_density_rms 0.044
_refine_ls_extinction_method none
_refine_ls_goodness_of_fit_ref 1.022
_refine_ls_hydrogen_treatment constr
_refine_ls_matrix_type full
_refine_ls_number_parameters 240
_refine_ls_number_reflns 4196
_refine_ls_number_restraints 0
_refine_ls_restrained_S_all 1.022
_refine_ls_R_factor_all 0.0652
_refine_ls_R_factor_gt 0.0391
_refine_ls_shift/su_max 0.000
_refine_ls_shift/su_mean 0.000
_refine_ls_structure_factor_coef Fsqd
_refine_ls_weighting_details 'calc w=1/[\s^2^(Fo^2^)+(0.0414P)^2^+0.8537P] where P=(Fo^2^+2Fc^2^)/3'
_refine_ls_weighting_scheme calc
_refine_ls_wR_factor_gt 0.0888
_refine_ls_wR_factor_ref 0.1018
_reflns_number_gt 3052
_reflns_number_total 4196
_reflns_threshold_expression >2sigma(I)
_cod_data_source_file c4ob01456a3.cif
_cod_data_source_block b1912
_cod_depositor_comments
;
The following automatic conversions were performed:

'_symmetry_cell_setting' value 'Monoclinic' changed to 'monoclinic'
according to
/usr/data/users/saulius/crontab/automatic-downloads/rss-feeds/RSC/lib/dictionaries/cif_core.dic
dictionary named 'cif_core.dic' version 2.4.2 from 2011-04-26.

Automatic conversion script
Id: cif_fix_values 2281 2013-09-26 08:29:07Z andrius 

 Adding full bibliography for 7153982--7153984.cif.

The following automatic conversions were performed:

'_exptl_crystal_density_meas' value 'no' was changed to '?' - the
value is perceived as not measured.

Automatic conversion script
Id: cif_fix_values 3008 2015-01-20 13:52:24Z robertas 

The following automatic conversions were performed:

data name '_iucr_refine_instruction_details' was replaced with
'_iucr_refine_instructions_details' as specified in the replacement
file 'data/replacement-values/replacement_tags.lst'.

Automatic conversion script
Id: cif_correct_tags 9268 2022-04-12 08:56:07Z antanas 
;
_cod_original_sg_symbol_H-M P2(1)/n
_cod_database_code 7153984

loop_
_symmetry_equiv_pos_as_xyz
'x, y, z'
'-x+1/2, y+1/2, -z+1/2'
'-x, -y, -z'
'x-1/2, -y-1/2, z-1/2'

loop_
_atom_site_label
_atom_site_type_symbol
_atom_site_fract_x
_atom_site_fract_y
_atom_site_fract_z
_atom_site_U_iso_or_equiv
_atom_site_adp_type
_atom_site_occupancy
_atom_site_symmetry_multiplicity
_atom_site_calc_flag
_atom_site_refinement_flags
O1 O 0.12504(8) 0.64659(12) 0.21571(5) 0.0189(2) Uani 1 1 d .
O2 O 0.07681(9) 0.39623(14) -0.11372(6) 0.0244(3) Uani 1 1 d .
H2A H 0.0160 0.3688 -0.1432 0.037 Uiso 1 1 calc R
O3 O 0.39769(9) 0.35153(13) 0.62657(5) 0.0220(3) Uani 1 1 d .
O4 O 0.22609(9) 0.47506(15) 0.58767(6) 0.0278(3) Uani 1 1 d .
O5 O -0.00028(10) 0.27499(17) -0.03505(6) 0.0386(3) Uani 1 1 d .
N1 N 0.11459(10) 0.55079(15) 0.36059(7) 0.0181(3) Uani 1 1 d .
N2 N 0.24879(10) 0.44469(15) 0.21775(6) 0.0171(3) Uani 1 1 d .
H2B H 0.2874 0.3661 0.2430 0.021 Uiso 1 1 calc R
N3 N 0.32813(11) 0.39114(17) 0.51014(7) 0.0224(3) Uani 1 1 d .
H3 H 0.3898 0.3395 0.5079 0.027 Uiso 1 1 calc R
C2 C 0.15133(13) 0.51339(19) 0.43277(8) 0.0208(3) Uani 1 1 d .
H2 H 0.1110 0.5314 0.4687 0.025 Uiso 1 1 calc R
C3 C 0.25691(13) 0.44510(18) 0.44464(8) 0.0188(3) Uani 1 1 d .
C4 C 0.28484(12) 0.43896(17) 0.37765(8) 0.0171(3) Uani 1 1 d .
H4 H 0.3525 0.3971 0.3691 0.020 Uiso 1 1 calc R
C5 C 0.19543(12) 0.50535(17) 0.32617(8) 0.0165(3) Uani 1 1 d .
C6 C 0.00069(13) 0.6110(2) 0.32863(9) 0.0228(3) Uani 1 1 d .
H6A H -0.0521 0.5636 0.3538 0.034 Uiso 1 1 calc R
H6B H -0.0225 0.5830 0.2768 0.034 Uiso 1 1 calc R
H6C H 0.0002 0.7269 0.3339 0.034 Uiso 1 1 calc R
C7 C 0.18590(12) 0.53640(17) 0.24903(8) 0.0158(3) Uani 1 1 d .
C8 C 0.25596(13) 0.46999(19) 0.14294(8) 0.0189(3) Uani 1 1 d .
H8A H 0.3320 0.4379 0.1389 0.023 Uiso 1 1 calc R
H8B H 0.2466 0.5847 0.1313 0.023 Uiso 1 1 calc R
C9 C 0.16710(12) 0.37692(18) 0.08769(8) 0.0184(3) Uani 1 1 d .
H9A H 0.0909 0.4058 0.0925 0.022 Uiso 1 1 calc R
H9B H 0.1782 0.2617 0.0976 0.022 Uiso 1 1 calc R
C10 C 0.17508(13) 0.41220(19) 0.01044(8) 0.0203(3) Uani 1 1 d .
H10A H 0.1812 0.5285 0.0047 0.024 Uiso 1 1 calc R
H10B H 0.2449 0.3630 0.0031 0.024 Uiso 1 1 calc R
C11 C 0.07552(13) 0.35188(18) -0.04699(8) 0.0203(3) Uani 1 1 d .
C12 C 0.30920(13) 0.41248(19) 0.57631(8) 0.0203(3) Uani 1 1 d .
C13 C 0.40311(13) 0.35923(19) 0.70432(8) 0.0201(3) Uani 1 1 d .
C14 C 0.51355(13) 0.2745(2) 0.73758(9) 0.0233(3) Uani 1 1 d .
H14A H 0.5090 0.1649 0.7196 0.035 Uiso 1 1 calc R
H14B H 0.5275 0.2741 0.7908 0.035 Uiso 1 1 calc R
H14C H 0.5755 0.3299 0.7238 0.035 Uiso 1 1 calc R
C15 C 0.40932(16) 0.5305(2) 0.72860(10) 0.0331(4) Uani 1 1 d .
H15A H 0.4719 0.5836 0.7145 0.050 Uiso 1 1 calc R
H15B H 0.4220 0.5351 0.7817 0.050 Uiso 1 1 calc R
H15C H 0.3381 0.5842 0.7054 0.050 Uiso 1 1 calc R
C16 C 0.30572(14) 0.2688(3) 0.72031(10) 0.0352(4) Uani 1 1 d .
H16A H 0.2349 0.3255 0.6993 0.053 Uiso 1 1 calc R
H16B H 0.3170 0.2598 0.7732 0.053 Uiso 1 1 calc R
H16C H 0.3020 0.1623 0.6989 0.053 Uiso 1 1 calc R
O1S O 0.48704(11) 0.45080(17) 0.06842(7) 0.0389(3) Uani 1 1 d .
C1S C 0.56924(17) 0.3808(3) 0.03685(11) 0.0429(5) Uani 1 1 d .
H1S1 H 0.5810 0.2685 0.0524 0.051 Uiso 1 1 calc R
H1S2 H 0.6422 0.4374 0.0543 0.051 Uiso 1 1 calc R
C2S C 0.46776(18) 0.6114(2) 0.04406(11) 0.0419(5) Uani 1 1 d .
H2S1 H 0.5382 0.6734 0.0616 0.050 Uiso 1 1 calc R
H2S2 H 0.4089 0.6593 0.0648 0.050 Uiso 1 1 calc R

loop_
_atom_site_aniso_label
_atom_site_aniso_U_11
_atom_site_aniso_U_22
_atom_site_aniso_U_33
_atom_site_aniso_U_23
_atom_site_aniso_U_13
_atom_site_aniso_U_12
O1 0.0195(5) 0.0180(5) 0.0169(5) 0.0022(4) 0.0001(4) 0.0009(4)
O2 0.0230(6) 0.0333(7) 0.0153(5) 0.0015(5) 0.0020(4) -0.0033(5)
O3 0.0217(6) 0.0307(6) 0.0125(5) 0.0016(4) 0.0024(4) 0.0075(5)
O4 0.0228(6) 0.0413(7) 0.0197(6) 0.0023(5) 0.0062(5) 0.0103(5)
O5 0.0340(7) 0.0555(9) 0.0226(6) 0.0067(6) 0.0004(5) -0.0245(7)
N1 0.0168(6) 0.0212(7) 0.0154(6) -0.0003(5) 0.0022(5) 0.0037(5)
N2 0.0171(6) 0.0185(6) 0.0146(6) 0.0019(5) 0.0022(5) 0.0012(5)
N3 0.0210(7) 0.0300(8) 0.0156(6) 0.0017(5) 0.0036(5) 0.0103(6)
C2 0.0211(8) 0.0253(8) 0.0165(8) -0.0002(6) 0.0057(6) 0.0022(6)
C3 0.0199(8) 0.0190(8) 0.0160(7) -0.0002(6) 0.0022(6) 0.0025(6)
C4 0.0167(7) 0.0176(7) 0.0163(7) -0.0007(6) 0.0031(6) 0.0015(6)
C5 0.0163(7) 0.0154(7) 0.0170(7) -0.0019(6) 0.0029(6) -0.0010(6)
C6 0.0178(8) 0.0292(9) 0.0208(8) 0.0010(7) 0.0038(6) 0.0059(7)
C7 0.0140(7) 0.0167(7) 0.0153(7) -0.0013(6) 0.0011(5) -0.0043(6)
C8 0.0187(7) 0.0229(8) 0.0157(7) 0.0010(6) 0.0055(6) -0.0015(6)
C9 0.0191(8) 0.0205(8) 0.0157(7) 0.0012(6) 0.0044(6) 0.0002(6)
C10 0.0192(8) 0.0242(8) 0.0178(8) 0.0001(6) 0.0050(6) -0.0020(6)
C11 0.0213(8) 0.0212(8) 0.0183(8) 0.0019(6) 0.0050(6) 0.0005(7)
C12 0.0208(8) 0.0230(8) 0.0164(7) -0.0002(6) 0.0033(6) 0.0016(7)
C13 0.0197(8) 0.0274(9) 0.0123(7) 0.0011(6) 0.0025(6) 0.0023(6)
C14 0.0206(8) 0.0280(9) 0.0193(8) 0.0019(7) 0.0011(6) 0.0018(7)
C15 0.0408(11) 0.0317(10) 0.0245(9) -0.0041(7) 0.0040(8) 0.0089(8)
C16 0.0228(9) 0.0535(12) 0.0286(9) 0.0134(9) 0.0050(7) -0.0015(8)
O1S 0.0392(8) 0.0475(8) 0.0365(7) 0.0189(6) 0.0213(6) 0.0096(6)
C1S 0.0362(11) 0.0516(13) 0.0476(12) 0.0254(10) 0.0233(9) 0.0145(10)
C2S 0.0470(12) 0.0413(12) 0.0451(12) 0.0129(9) 0.0257(10) 0.0076(9)

loop_
_atom_type_symbol
_atom_type_description
_atom_type_scat_dispersion_real
_atom_type_scat_dispersion_imag
_atom_type_scat_source
C C 0.0033 0.0016 'International Tables Vol C Tables 4.2.6.8 and 6.1.1.4'
H H 0.0000 0.0000 'International Tables Vol C Tables 4.2.6.8 and 6.1.1.4'
N N 0.0061 0.0033 'International Tables Vol C Tables 4.2.6.8 and 6.1.1.4'
O O 0.0106 0.0060 'International Tables Vol C Tables 4.2.6.8 and 6.1.1.4'

loop_
_geom_angle_atom_site_label_1
_geom_angle_atom_site_label_2
_geom_angle_atom_site_label_3
_geom_angle
_geom_angle_site_symmetry_1
_geom_angle_site_symmetry_3
C11 O2 H2A 109.5 . .
C12 O3 C13 121.23(12) . .
C2 N1 C5 108.76(12) . .
C2 N1 C6 122.06(13) . .
C5 N1 C6 128.77(12) . .
C7 N2 C8 122.29(13) . .
C7 N2 H2B 118.9 . .
C8 N2 H2B 118.9 . .
C12 N3 C3 124.70(13) . .
C12 N3 H3 117.7 . .
C3 N3 H3 117.7 . .
N1 C2 C3 108.31(13) . .
N1 C2 H2 125.8 . .
C3 C2 H2 125.8 . .
C2 C3 N3 128.68(14) . .
C2 C3 C4 107.66(13) . .
N3 C3 C4 123.66(13) . .
C5 C4 C3 107.09(13) . .
C5 C4 H4 126.5 . .
C3 C4 H4 126.5 . .
N1 C5 C4 108.17(13) . .
N1 C5 C7 123.01(13) . .
C4 C5 C7 128.68(14) . .
N1 C6 H6A 109.5 . .
N1 C6 H6B 109.5 . .
H6A C6 H6B 109.5 . .
N1 C6 H6C 109.5 . .
H6A C6 H6C 109.5 . .
H6B C6 H6C 109.5 . .
O1 C7 N2 122.67(13) . .
O1 C7 C5 121.45(13) . .
N2 C7 C5 115.83(13) . .
N2 C8 C9 112.66(12) . .
N2 C8 H8A 109.1 . .
C9 C8 H8A 109.1 . .
N2 C8 H8B 109.1 . .
C9 C8 H8B 109.1 . .
H8A C8 H8B 107.8 . .
C8 C9 C10 110.66(12) . .
C8 C9 H9A 109.5 . .
C10 C9 H9A 109.5 . .
C8 C9 H9B 109.5 . .
C10 C9 H9B 109.5 . .
H9A C9 H9B 108.1 . .
C11 C10 C9 113.17(13) . .
C11 C10 H10A 108.9 . .
C9 C10 H10A 108.9 . .
C11 C10 H10B 108.9 . .
C9 C10 H10B 108.9 . .
H10A C10 H10B 107.8 . .
O5 C11 O2 122.15(14) . .
O5 C11 C10 124.65(14) . .
O2 C11 C10 113.17(13) . .
O4 C12 N3 125.19(14) . .
O4 C12 O3 126.69(14) . .
N3 C12 O3 108.11(13) . .
O3 C13 C16 110.29(13) . .
O3 C13 C15 109.66(13) . .
C16 C13 C15 113.64(15) . .
O3 C13 C14 101.83(12) . .
C16 C13 C14 110.15(14) . .
C15 C13 C14 110.63(14) . .
C13 C14 H14A 109.5 . .
C13 C14 H14B 109.5 . .
H14A C14 H14B 109.5 . .
C13 C14 H14C 109.5 . .
H14A C14 H14C 109.5 . .
H14B C14 H14C 109.5 . .
C13 C15 H15A 109.5 . .
C13 C15 H15B 109.5 . .
H15A C15 H15B 109.5 . .
C13 C15 H15C 109.5 . .
H15A C15 H15C 109.5 . .
H15B C15 H15C 109.5 . .
C13 C16 H16A 109.5 . .
C13 C16 H16B 109.5 . .
H16A C16 H16B 109.5 . .
C13 C16 H16C 109.5 . .
H16A C16 H16C 109.5 . .
H16B C16 H16C 109.5 . .
C1S O1S C2S 109.34(14) . .
O1S C1S C2S 110.82(16) . 3_665
O1S C1S H1S1 109.5 . .
C2S C1S H1S1 109.5 3_665 .
O1S C1S H1S2 109.5 . .
C2S C1S H1S2 109.5 3_665 .
H1S1 C1S H1S2 108.1 . .
O1S C2S C1S 110.96(18) . 3_665
O1S C2S H2S1 109.4 . .
C1S C2S H2S1 109.4 3_665 .
O1S C2S H2S2 109.4 . .
C1S C2S H2S2 109.4 3_665 .
H2S1 C2S H2S2 108.0 . .

loop_
_geom_bond_atom_site_label_1
_geom_bond_atom_site_label_2
_geom_bond_distance
_geom_bond_site_symmetry_2
O1 C7 1.2540(18) .
O2 C11 1.3242(18) .
O2 H2A 0.8400 .
O3 C12 1.3473(18) .
O3 C13 1.4613(18) .
O4 C12 1.2120(19) .
O5 C11 1.1987(19) .
N1 C2 1.3646(19) .
N1 C5 1.3714(19) .
N1 C6 1.4602(19) .
N2 C7 1.3315(19) .
N2 C8 1.4603(18) .
N2 H2B 0.8800 .
N3 C12 1.346(2) .
N3 C3 1.3983(19) .
N3 H3 0.8800 .
C2 C3 1.378(2) .
C2 H2 0.9500 .
C3 C4 1.399(2) .
C4 C5 1.384(2) .
C4 H4 0.9500 .
C5 C7 1.462(2) .
C6 H6A 0.9800 .
C6 H6B 0.9800 .
C6 H6C 0.9800 .
C8 C9 1.520(2) .
C8 H8A 0.9900 .
C8 H8B 0.9900 .
C9 C10 1.523(2) .
C9 H9A 0.9900 .
C9 H9B 0.9900 .
C10 C11 1.499(2) .
C10 H10A 0.9900 .
C10 H10B 0.9900 .
C13 C16 1.508(2) .
C13 C15 1.509(2) .
C13 C14 1.515(2) .
C14 H14A 0.9800 .
C14 H14B 0.9800 .
C14 H14C 0.9800 .
C15 H15A 0.9800 .
C15 H15B 0.9800 .
C15 H15C 0.9800 .
C16 H16A 0.9800 .
C16 H16B 0.9800 .
C16 H16C 0.9800 .
O1S C1S 1.423(2) .
O1S C2S 1.428(2) .
C1S C2S 1.487(3) 3_665
C1S H1S1 0.9900 .
C1S H1S2 0.9900 .
C2S C1S 1.487(3) 3_665
C2S H2S1 0.9900 .
C2S H2S2 0.9900 .

loop_
_geom_torsion_atom_site_label_1
_geom_torsion_atom_site_label_2
_geom_torsion_atom_site_label_3
_geom_torsion_atom_site_label_4
_geom_torsion
_geom_torsion_site_symmetry_4
C5 N1 C2 C3 0.62(17) .
C6 N1 C2 C3 173.91(14) .
N1 C2 C3 N3 178.55(15) .
N1 C2 C3 C4 -0.69(18) .
C12 N3 C3 C2 -7.3(3) .
C12 N3 C3 C4 171.84(15) .
C2 C3 C4 C5 0.49(18) .
N3 C3 C4 C5 -178.79(14) .
C2 N1 C5 C4 -0.31(17) .
C6 N1 C5 C4 -173.01(15) .
C2 N1 C5 C7 -176.39(14) .
C6 N1 C5 C7 10.9(2) .
C3 C4 C5 N1 -0.12(17) .
C3 C4 C5 C7 175.67(14) .
C8 N2 C7 O1 2.9(2) .
C8 N2 C7 C5 -174.63(12) .
N1 C5 C7 O1 23.2(2) .
C4 C5 C7 O1 -152.00(15) .
N1 C5 C7 N2 -159.19(14) .
C4 C5 C7 N2 25.6(2) .
C7 N2 C8 C9 -90.57(17) .
N2 C8 C9 C10 177.79(12) .
C8 C9 C10 C11 -167.89(13) .
C9 C10 C11 O5 -4.4(2) .
C9 C10 C11 O2 173.62(13) .
C3 N3 C12 O4 3.2(3) .
C3 N3 C12 O3 -177.18(14) .
C13 O3 C12 O4 -1.6(2) .
C13 O3 C12 N3 178.84(13) .
C12 O3 C13 C16 61.90(18) .
C12 O3 C13 C15 -63.97(18) .
C12 O3 C13 C14 178.82(13) .
C2S O1S C1S C2S -57.4(3) 3_665
C1S O1S C2S C1S 57.5(2) 3_665
